data_7122535
loop_
_publ_author_name
'Lukin, Stipe'
'Tireli, Martina'
'Lon\<cari\'c, Ivor'
'Bari\<si\'c, Dajana'
'\<Sket, Primo\<Z'
'Vrsaljko, Domagoj'
'di Michiel, Marco'
'Plavec, Janez'
'U\<Zarevi\'c, Krunoslav'
'Halasz, Ivan'

_publ_section_title
;
 Mechanochemical carbon-carbon bond formation that proceeds via a
 cocrystal intermediate.
;
_journal_issue 94
_journal_name_full 'Chemical communications (Cambridge, England)'
_journal_page_first 13216
_journal_page_last 13219
_journal_paper_doi 10.1039/c8cc07853j
_journal_volume 54
_journal_year 2018
_chemical_formula_moiety 'C8 H8 O3, C4 H4 N2 O3 '
_chemical_formula_sum 'C12 H12 N2 O6'
_chemical_formula_weight 280.24
_space_group_IT_number 14
_space_group_name_Hall '-P 2ybc'
_space_group_name_H-M_alt 'P 1 21/c 1'
_symmetry_cell_setting monoclinic
_symmetry_space_group_name_Hall '-P 2ybc'
_symmetry_space_group_name_H-M 'P 1 21/c 1'
_audit_update_record
;
2018-01-23 deposited with the CCDC.
2018-10-30 downloaded from the CCDC.
;
_cell_angle_alpha 90
_cell_angle_beta 111.6043(22)
_cell_angle_gamma 90
_cell_formula_units_Z 4
_cell_length_a 10.53644(31)
_cell_length_b 18.23475(57)
_cell_length_c 6.97824(15)
_cell_measurement_temperature 295
_cell_volume 1246.54(6)
_computing_cell_refinement Topas
_computing_structure_refinement Topas
_computing_structure_solution Topas
_diffrn_ambient_temperature 295
_diffrn_measurement_device_type
;
Laboratory Aeris Panalytical powder diffractometer.
;
_diffrn_radiation_type 'Cu K\a'
_diffrn_radiation_wavelength 1.5418
_exptl_crystal_colour yellow
_exptl_crystal_density_diffrn 1.493
_pd_proc_ls_prof_R_factor 0.023
_pd_proc_ls_prof_wR_factor 0.031
_refine_ls_goodness_of_fit_all 1.91
_refine_ls_hydrogen_treatment refall
_refine_ls_number_parameters 136
_refine_ls_R_Fsqd_factor 0.01
_refine_ls_shift/su_max <0.01
_cod_data_source_file c8cc07853j2.cif
_cod_data_source_block barbvan
_cod_depositor_comments 'Adding full bibliography for 7122535--7122536.cif.'
_cod_original_cell_volume 1246.537(63)
_cod_original_sg_symbol_H-M P21/c
_cod_database_code 7122535

loop_
_symmetry_equiv_pos_as_xyz
'-x, -y, -z'
'-x, y+1/2, -z+1/2'
'x, -y+1/2, z+1/2'
'x, y, z'

loop_
_atom_site_label
_atom_site_type_symbol
_atom_site_symmetry_multiplicity
_atom_site_fract_x
_atom_site_fract_y
_atom_site_fract_z
_atom_site_occupancy
_atom_site_B_iso_or_equiv
O1 O 4 0.79339(23) -0.21703(12) 0.78231(29) 1 7.338(51)
O2 O 4 0.71581(24) -0.102755(89) 0.18852(24) 1 7.338(51)
O3 O 4 0.64889(26) 0.01662(13) 0.73543(28) 1 7.338(51)
N1 N 4 0.71987(14) -0.096354(50) 0.75741(12) 1 7.338(51)
N2 N 4 0.75496(16) -0.157029(46) 0.48377(14) 1 7.338(51)
C1 C 4 0.75684(17) -0.160539(58) 0.67751(13) 1 7.338(51)
C2 C 4 0.72130(14) -0.098652(55) 0.36008(12) 1 7.338(51)
C3 C 4 0.690596(91) -0.030456(49) 0.44554(12) 1 7.338(51)
C4 C 4 0.68580(17) -0.033493(60) 0.65733(16) 1 7.338(51)
H1 H 4 0.72216(42) -0.09774(23) 0.87977(54) 1 7.338(51)
H2 H 4 0.77737(42) -0.19677(19) 0.43107(84) 1 7.338(51)
H3 H 4 0.60327(36) -0.01142(22) 0.35335(44) 1 7.338(51)
H4 H 4 0.74348(39) 0.01150(20) 0.43108(52) 1 7.338(51)
C11 C 4 0.778511(89) 0.159990(51) 0.14273(16) 1 7.338(51)
C12 C 4 0.84297(11) 0.228427(47) 0.18532(34) 1 7.338(51)
C13 C 4 0.768485(84) 0.290085(55) 0.16341(47) 1 7.338(51)
C14 C 4 0.629360(87) 0.285498(51) 0.10016(41) 1 7.338(51)
C15 C 4 0.56788(11) 0.218534(47) 0.06422(33) 1 7.338(51)
C16 C 4 0.642366(81) 0.156725(49) 0.08662(29) 1 7.338(51)
C17 C 4 0.85836(11) 0.090757(55) 0.17672(15) 1 7.338(51)
C18 C 4 0.960009(89) 0.367038(54) 0.24875(13) 1 7.338(51)
O11 O 4 0.98120(18) 0.084886(87) 0.22852(14) 1 7.338(51)
O12 O 4 0.81727(13) 0.359774(68) 0.18141(30) 1 7.338(51)
O13 O 4 0.54824(11) 0.346100(90) 0.06987(43) 1 7.338(51)
H12 H 4 0.94303(34) 0.23210(25) 0.22945(88) 1 7.338(51)
H15 H 4 0.47138(36) 0.21813(23) 0.02048(78) 1 7.338(51)
H16 H 4 0.60243(37) 0.10910(22) 0.06029(69) 1 7.338(51)
H17 H 4 0.80320(39) 0.04444(21) 0.15449(61) 1 7.338(51)
H18 H 4 0.99581(40) 0.34500(22) 0.14755(58) 1 7.338(51)
H19 H 4 1.00798(44) 0.34043(22) 0.38285(58) 1 7.338(51)
H20 H 4 0.97762(41) 0.41725(19) 0.25846(59) 1 7.338(51)
H13 H 4 0.59396(33) 0.38966(22) 0.1084(17) 1 7.338(51)
